data_7225430
loop_
_publ_author_name
'Nie, Ai-Yang'
'Tong, Yong-Li'
'Zhou, Hu'
'Cao, Ling-Ling'
'Yu, Hui'
'Shi, Chao'
'Yuan, Aihua'

_publ_section_title
;
 Eight Zn(II) and Cd(II) complexes based on the aromatic C-centered
 triangular multicarboxylate and N-donor mixed ligands
;
_journal_name_full 'RSC Adv.'
_journal_paper_doi 10.1039/C6RA10144E
_journal_year 2016
_chemical_formula_moiety 'C37 H27 N3 O9 Zn2'
_chemical_formula_sum 'C37 H27 N3 O9 Zn2'
_chemical_formula_weight 788.36
_chemical_name_systematic
; 
 ? 
;
_space_group_IT_number 14
_symmetry_cell_setting monoclinic
_symmetry_space_group_name_Hall '-P 2ybc'
_symmetry_space_group_name_H-M 'P 1 21/c 1'
_atom_sites_solution_hydrogens geom
_atom_sites_solution_primary direct
_atom_sites_solution_secondary difmap
_audit_creation_method SHELXL-97
_audit_update_record
;
2015-12-23 deposited with the CCDC.
2016-05-23 downloaded from the CCDC.
;
_cell_angle_alpha 90.00
_cell_angle_beta 100.919(2)
_cell_angle_gamma 90.00
_cell_formula_units_Z 4
_cell_length_a 14.3130(18)
_cell_length_b 23.533(2)
_cell_length_c 10.1409(13)
_cell_measurement_reflns_used 8607
_cell_measurement_temperature 291(2)
_cell_measurement_theta_max 27.35
_cell_measurement_theta_min 2.22
_cell_volume 3353.9(7)
_computing_cell_refinement SMART
_computing_data_collection 'SMART (Bruker, 2004)'
_computing_data_reduction 'SAINT (Bruker, 2004'
_computing_molecular_graphics 'DIAMOND (Brandenburg, 2006)'
_computing_publication_material SHELXTL
_computing_structure_refinement 'SHELXL-97 (Sheldrick, 1997)'
_computing_structure_solution 'SHELXS-97 (Sheldrick, 1997)'
_diffrn_ambient_temperature 291(2)
_diffrn_measured_fraction_theta_full 0.994
_diffrn_measured_fraction_theta_max 0.994
_diffrn_measurement_device_type 'Bruker Smart Aepex CCD'
_diffrn_measurement_method 'phi and omega scans'
_diffrn_radiation_monochromator graphite
_diffrn_radiation_source 'sealed tube'
_diffrn_radiation_type MoK\a
_diffrn_radiation_wavelength 0.71073
_diffrn_reflns_av_R_equivalents 0.0178
_diffrn_reflns_av_sigmaI/netI 0.0514
_diffrn_reflns_limit_h_max 16
_diffrn_reflns_limit_h_min -18
_diffrn_reflns_limit_k_max 29
_diffrn_reflns_limit_k_min -30
_diffrn_reflns_limit_l_max 12
_diffrn_reflns_limit_l_min -12
_diffrn_reflns_number 28350
_diffrn_reflns_theta_full 27.00
_diffrn_reflns_theta_max 27.00
_diffrn_reflns_theta_min 1.45
_exptl_absorpt_coefficient_mu 1.492
_exptl_absorpt_correction_T_max 0.7545
_exptl_absorpt_correction_T_min 0.6976
_exptl_absorpt_correction_type multi-scan
_exptl_absorpt_process_details 'SADABS; Bruker, 2004'
_exptl_crystal_colour yellowish
_exptl_crystal_density_diffrn 1.561
_exptl_crystal_density_method 'not measured'
_exptl_crystal_description block
_exptl_crystal_F_000 1608
_exptl_crystal_size_max 0.26
_exptl_crystal_size_mid 0.22
_exptl_crystal_size_min 0.20
_refine_diff_density_max 0.487
_refine_diff_density_min -0.884
_refine_diff_density_rms 0.069
_refine_ls_extinction_method none
_refine_ls_goodness_of_fit_ref 1.012
_refine_ls_hydrogen_treatment constr
_refine_ls_matrix_type full
_refine_ls_number_parameters 460
_refine_ls_number_reflns 7282
_refine_ls_number_restraints 0
_refine_ls_restrained_S_all 1.012
_refine_ls_R_factor_all 0.0511
_refine_ls_R_factor_gt 0.0361
_refine_ls_shift/su_max 0.000
_refine_ls_shift/su_mean 0.000
_refine_ls_structure_factor_coef Fsqd
_refine_ls_weighting_details 'calc w=1/[\s^2^(Fo^2^)+(0.05P)^2^+0.88P] where P=(Fo^2^+2Fc^2^)/3'
_refine_ls_weighting_scheme calc
_refine_ls_wR_factor_gt 0.1058
_refine_ls_wR_factor_ref 0.1087
_reflns_number_gt 5094
_reflns_number_total 7282
_reflns_threshold_expression >2sigma(I)
_cod_data_source_file c6ra10144e2.cif
_cod_data_source_block 3
_cod_depositor_comments
;
The following automatic conversions were performed:

'_symmetry_cell_setting' value 'Monoclinic' changed to 'monoclinic'
according to
/usr/data/users/saulius/crontab/automatic-downloads/rss-feeds/RSC/lib/dictionaries/cif_core.dic
dictionary named 'cif_core.dic' version 2.4.2 from 2011-04-26.

Automatic conversion script
Id: cif_fix_values 4268 2015-11-12 08:31:59Z antanas 

The following automatic conversions were performed:

'_exptl_absorpt_correction_type' value 'multi-scan'' was replaced
with the value 'multi-scan' as specified in the replacement file
'src/cod-tools/trunk/data/replacement-values/replacement_values.lst'.

Automatic conversion script
Id: cif_fix_values 5376 2017-05-30 11:51:03Z andrius 
;
_cod_original_cell_volume 3354.0(7)
_cod_original_sg_symbol_H-M P2(1)/c
_cod_database_code 7225430

loop_
_symmetry_equiv_pos_as_xyz
'x, y, z'
'-x, y+1/2, -z+1/2'
'-x, -y, -z'
'x, -y-1/2, z-1/2'

loop_
_atom_site_label
_atom_site_type_symbol
_atom_site_fract_x
_atom_site_fract_y
_atom_site_fract_z
_atom_site_U_iso_or_equiv
_atom_site_adp_type
_atom_site_occupancy
_atom_site_symmetry_multiplicity
_atom_site_calc_flag
_atom_site_refinement_flags
C1 C 0.1457(3) 0.52647(15) 1.1109(4) 0.0478(9) Uani 1 1 d .
H1 H 0.1819 0.4972 1.0849 0.057 Uiso 1 1 calc R
C2 C 0.0660(3) 0.51356(17) 1.1622(4) 0.0545(10) Uani 1 1 d .
H2 H 0.0479 0.4760 1.1704 0.065 Uiso 1 1 calc R
C3 C 0.0129(3) 0.55761(18) 1.2016(4) 0.0558(10) Uani 1 1 d .
H3 H -0.0406 0.5494 1.2377 0.067 Uiso 1 1 calc R
C4 C 0.0391(3) 0.61390(17) 1.1874(3) 0.0519(10) Uani 1 1 d .
H4 H 0.0030 0.6433 1.2131 0.062 Uiso 1 1 calc R
C5 C 0.1196(3) 0.62572(16) 1.1346(4) 0.0459(9) Uani 1 1 d .
C6 C 0.1516(3) 0.68247(15) 1.1049(3) 0.0459(9) Uani 1 1 d .
C7 C 0.1038(3) 0.73306(16) 1.1153(4) 0.0583(11) Uani 1 1 d .
H7 H 0.0482 0.7333 1.1500 0.070 Uiso 1 1 calc R
C8 C 0.1396(3) 0.78296(17) 1.0737(4) 0.0652(12) Uani 1 1 d .
H8 H 0.1074 0.8169 1.0800 0.078 Uiso 1 1 calc R
C9 C 0.2226(3) 0.78320(16) 1.0227(4) 0.0604(11) Uani 1 1 d .
H9 H 0.2464 0.8171 0.9954 0.072 Uiso 1 1 calc R
C10 C 0.2703(3) 0.73245(15) 1.0125(3) 0.0465(9) Uani 1 1 d .
C11 C 0.3525(3) 0.72503(15) 0.9545(4) 0.0481(9) Uani 1 1 d .
C12 C 0.3963(3) 0.76864(16) 0.8970(4) 0.0555(10) Uani 1 1 d .
H12 H 0.3739 0.8057 0.8985 0.067 Uiso 1 1 calc R
C13 C 0.4733(3) 0.75689(18) 0.8377(4) 0.0621(12) Uani 1 1 d .
H13 H 0.5029 0.7861 0.7992 0.075 Uiso 1 1 calc R
C14 C 0.5067(3) 0.70172(18) 0.8354(4) 0.0623(11) Uani 1 1 d .
H14 H 0.5583 0.6937 0.7949 0.075 Uiso 1 1 calc R
C15 C 0.4630(3) 0.65868(17) 0.8936(4) 0.0543(10) Uani 1 1 d .
H15 H 0.4859 0.6217 0.8931 0.065 Uiso 1 1 calc R
C16 C 0.7683(2) 0.65019(13) 0.5265(3) 0.0372(8) Uani 1 1 d .
C17 C 0.6921(2) 0.61423(13) 0.5768(3) 0.0350(7) Uani 1 1 d .
C18 C 0.7089(2) 0.59072(14) 0.7048(3) 0.0420(9) Uani 1 1 d .
H18 H 0.7677 0.5955 0.7609 0.050 Uiso 1 1 calc R
C19 C 0.6376(2) 0.56002(14) 0.7489(3) 0.0381(8) Uani 1 1 d .
H19 H 0.6492 0.5442 0.8345 0.046 Uiso 1 1 calc R
C20 C 0.5488(2) 0.55281(13) 0.6657(3) 0.0351(7) Uani 1 1 d .
C21 C 0.5334(2) 0.57697(14) 0.5381(3) 0.0366(8) Uani 1 1 d .
H21 H 0.4744 0.5729 0.4819 0.044 Uiso 1 1 calc R
C22 C 0.6042(2) 0.60688(14) 0.4938(3) 0.0390(8) Uani 1 1 d .
H22 H 0.5930 0.6222 0.4077 0.047 Uiso 1 1 calc R
C23 C 0.4722(2) 0.52064(13) 0.7163(3) 0.0357(8) Uani 1 1 d .
C24 C 0.7585(2) 0.71478(14) 0.5513(3) 0.0373(8) Uani 1 1 d .
C25 C 0.6978(3) 0.73642(14) 0.6305(3) 0.0460(9) Uani 1 1 d .
H25 H 0.6598 0.7119 0.6694 0.055 Uiso 1 1 calc R
C26 C 0.6935(3) 0.79439(14) 0.6521(4) 0.0482(9) Uani 1 1 d .
H26 H 0.6527 0.8085 0.7055 0.058 Uiso 1 1 calc R
C27 C 0.7501(2) 0.83194(14) 0.5940(3) 0.0372(8) Uani 1 1 d .
C28 C 0.8104(3) 0.80974(15) 0.5145(4) 0.0485(9) Uani 1 1 d .
H28 H 0.8485 0.8340 0.4753 0.058 Uiso 1 1 calc R
C29 C 0.8139(3) 0.75205(15) 0.4934(4) 0.0497(9) Uani 1 1 d .
H29 H 0.8543 0.7378 0.4393 0.060 Uiso 1 1 calc R
C30 C 0.7476(2) 0.89476(14) 0.6151(4) 0.0403(8) Uani 1 1 d .
C31 C 0.8699(2) 0.62994(14) 0.5840(3) 0.0346(7) Uani 1 1 d .
C32 C 0.9118(2) 0.58907(14) 0.5169(3) 0.0415(8) Uani 1 1 d .
H32 H 0.8782 0.5738 0.4373 0.050 Uiso 1 1 calc R
C33 C 1.0039(2) 0.57051(14) 0.5677(3) 0.0418(8) Uani 1 1 d .
H33 H 1.0316 0.5428 0.5222 0.050 Uiso 1 1 calc R
C34 C 1.0547(2) 0.59335(13) 0.6862(3) 0.0348(7) Uani 1 1 d .
C35 C 1.0125(2) 0.63443(13) 0.7540(3) 0.0343(7) Uani 1 1 d .
H35 H 1.0460 0.6496 0.8338 0.041 Uiso 1 1 calc R
C36 C 0.9207(2) 0.65288(15) 0.7030(3) 0.0413(8) Uani 1 1 d .
H36 H 0.8930 0.6806 0.7484 0.050 Uiso 1 1 calc R
C37 C 1.1548(2) 0.57439(14) 0.7437(3) 0.0366(8) Uani 1 1 d .
N1 N 0.17311(19) 0.58197(12) 1.0973(3) 0.0403(7) Uani 1 1 d .
N2 N 0.2341(2) 0.68234(12) 1.0539(3) 0.0450(7) Uani 1 1 d .
N3 N 0.3860(2) 0.67006(11) 0.9522(3) 0.0428(7) Uani 1 1 d .
O1 O 0.35090(15) 0.53557(9) 0.9677(2) 0.0353(5) Uani 1 1 d .
H1A H 0.4001 0.5195 1.0295 0.042 Uiso 1 1 calc R
O2 O 0.38518(15) 0.53135(9) 0.6682(2) 0.0373(5) Uani 1 1 d .
O3 O 0.49514(15) 0.48470(9) 0.8087(2) 0.0403(6) Uani 1 1 d .
O4 O 0.69869(17) 0.91295(10) 0.7005(2) 0.0483(6) Uani 1 1 d .
O5 O 0.79347(17) 0.92576(10) 0.5525(2) 0.0484(6) Uani 1 1 d .
O6 O 1.18001(16) 0.52523(10) 0.7087(2) 0.0463(6) Uani 1 1 d .
O7 O 1.20597(15) 0.60819(9) 0.8192(2) 0.0399(5) Uani 1 1 d .
O8 O 0.7596(2) 0.65182(13) 0.3818(3) 0.0727(9) Uani 1 1 d .
H8X H 0.7439 0.6191 0.3493 0.087 Uiso 1 1 d R
O1W O 0.37764(17) 0.60374(10) 1.2077(2) 0.0502(6) Uani 1 1 d .
H1X H 0.4183 0.5773 1.2268 0.060 Uiso 1 1 d R
H1Y H 0.3325 0.5947 1.2473 0.060 Uiso 1 1 d R
Zn1 Zn 0.29677(3) 0.605476(16) 1.01440(4) 0.03514(12) Uani 1 1 d .
Zn2 Zn 0.30913(3) 0.496538(16) 0.79942(4) 0.03690(12) Uani 1 1 d .

loop_
_atom_site_aniso_label
_atom_site_aniso_U_11
_atom_site_aniso_U_22
_atom_site_aniso_U_33
_atom_site_aniso_U_23
_atom_site_aniso_U_13
_atom_site_aniso_U_12
C1 0.052(2) 0.043(2) 0.050(2) 0.0022(17) 0.0138(19) -0.0045(18)
C2 0.055(3) 0.049(2) 0.061(3) 0.0067(19) 0.017(2) -0.010(2)
C3 0.049(2) 0.077(3) 0.044(2) 0.011(2) 0.0147(18) -0.005(2)
C4 0.050(2) 0.065(3) 0.045(2) -0.0107(19) 0.0196(18) 0.007(2)
C5 0.048(2) 0.047(2) 0.045(2) -0.0048(17) 0.0145(17) 0.0061(18)
C6 0.052(2) 0.043(2) 0.045(2) -0.0128(17) 0.0144(18) 0.0085(18)
C7 0.073(3) 0.047(2) 0.061(3) -0.018(2) 0.029(2) 0.010(2)
C8 0.086(3) 0.041(2) 0.077(3) -0.014(2) 0.037(3) 0.013(2)
C9 0.085(3) 0.040(2) 0.063(3) -0.0135(19) 0.029(2) 0.003(2)
C10 0.063(3) 0.035(2) 0.045(2) -0.0108(16) 0.0201(19) 0.0034(18)
C11 0.059(2) 0.036(2) 0.051(2) 0.0046(17) 0.0138(19) 0.0030(18)
C12 0.072(3) 0.044(2) 0.054(2) -0.0039(18) 0.020(2) -0.014(2)
C13 0.071(3) 0.059(3) 0.062(3) -0.010(2) 0.026(2) -0.026(2)
C14 0.065(3) 0.064(3) 0.065(3) -0.012(2) 0.030(2) -0.020(2)
C15 0.053(2) 0.052(2) 0.063(3) -0.012(2) 0.025(2) -0.0125(19)
C16 0.0340(18) 0.0300(18) 0.047(2) 0.0015(15) 0.0071(15) -0.0006(15)
C17 0.0383(19) 0.0361(19) 0.0313(16) 0.0009(14) 0.0080(14) -0.0015(15)
C18 0.041(2) 0.041(2) 0.0396(19) 0.0099(15) -0.0032(16) -0.0084(16)
C19 0.0357(19) 0.045(2) 0.0324(17) 0.0112(15) 0.0039(15) -0.0007(16)
C20 0.0359(19) 0.0348(19) 0.0346(17) 0.0002(14) 0.0068(15) -0.0043(15)
C21 0.0328(18) 0.043(2) 0.0322(17) 0.0012(15) 0.0017(14) 0.0002(15)
C22 0.0392(19) 0.039(2) 0.0367(18) 0.0076(15) 0.0026(15) -0.0080(16)
C23 0.040(2) 0.0347(19) 0.0321(17) 0.0014(14) 0.0053(15) -0.0038(15)
C24 0.043(2) 0.0338(19) 0.0357(18) 0.0030(14) 0.0088(15) 0.0046(15)
C25 0.059(2) 0.033(2) 0.050(2) -0.0090(16) 0.0217(18) -0.0104(17)
C26 0.062(2) 0.036(2) 0.052(2) -0.0122(17) 0.0238(19) -0.0080(18)
C27 0.0350(19) 0.0336(19) 0.0425(19) -0.0015(15) 0.0060(15) 0.0000(15)
C28 0.053(2) 0.039(2) 0.059(2) 0.0044(18) 0.0221(19) 0.0022(17)
C29 0.055(2) 0.038(2) 0.062(2) -0.0037(17) 0.026(2) 0.0002(18)
C30 0.0334(19) 0.036(2) 0.051(2) 0.0045(17) 0.0068(16) 0.0037(16)
C31 0.0347(18) 0.0397(19) 0.0299(16) -0.0006(14) 0.0073(14) 0.0009(15)
C32 0.0357(19) 0.045(2) 0.0426(19) -0.0102(16) 0.0037(16) 0.0012(16)
C33 0.043(2) 0.037(2) 0.045(2) -0.0107(16) 0.0066(16) 0.0024(16)
C34 0.0332(18) 0.0361(19) 0.0357(17) -0.0005(14) 0.0085(14) -0.0010(14)
C35 0.0344(19) 0.0357(19) 0.0318(16) -0.0025(14) 0.0040(14) -0.0034(15)
C36 0.040(2) 0.044(2) 0.0391(19) -0.0084(16) 0.0069(16) 0.0042(16)
C37 0.0367(19) 0.039(2) 0.0340(18) 0.0041(15) 0.0059(15) 0.0002(16)
N1 0.0393(17) 0.0418(17) 0.0435(16) 0.0017(13) 0.0173(13) 0.0039(14)
N2 0.0460(18) 0.0382(17) 0.0533(18) -0.0060(14) 0.0156(15) 0.0033(14)
N3 0.0481(18) 0.0351(17) 0.0478(17) -0.0082(13) 0.0153(14) -0.0067(14)
O1 0.0341(12) 0.0342(13) 0.0357(12) -0.0027(10) 0.0017(10) 0.0042(10)
O2 0.0363(13) 0.0384(13) 0.0363(12) 0.0040(10) 0.0045(10) -0.0012(11)
O3 0.0324(13) 0.0405(14) 0.0482(14) 0.0146(11) 0.0080(11) 0.0007(10)
O4 0.0544(16) 0.0360(14) 0.0574(15) -0.0040(11) 0.0179(13) 0.0045(12)
O5 0.0483(15) 0.0420(15) 0.0569(15) 0.0068(12) 0.0146(13) -0.0030(12)
O6 0.0402(14) 0.0380(14) 0.0584(16) -0.0054(12) 0.0033(12) 0.0035(11)
O7 0.0331(12) 0.0349(13) 0.0474(13) 0.0001(11) -0.0029(10) 0.0059(11)
O8 0.083(2) 0.080(2) 0.0501(17) 0.0127(15) -0.0021(15) -0.0180(17)
O1W 0.0545(15) 0.0465(15) 0.0457(14) -0.0069(11) -0.0005(12) 0.0084(12)
Zn1 0.0309(2) 0.0373(2) 0.0377(2) -0.00211(17) 0.00763(16) 0.00121(17)
Zn2 0.0410(2) 0.0344(2) 0.0358(2) 0.00021(17) 0.00846(17) -0.00075(17)

loop_
_atom_type_symbol
_atom_type_description
_atom_type_scat_dispersion_real
_atom_type_scat_dispersion_imag
_atom_type_scat_source
C C 0.0033 0.0016 'International Tables Vol C Tables 4.2.6.8 and 6.1.1.4'
H H 0.0000 0.0000 'International Tables Vol C Tables 4.2.6.8 and 6.1.1.4'
N N 0.0061 0.0033 'International Tables Vol C Tables 4.2.6.8 and 6.1.1.4'
O O 0.0106 0.0060 'International Tables Vol C Tables 4.2.6.8 and 6.1.1.4'
Zn Zn 0.2839 1.4301 'International Tables Vol C Tables 4.2.6.8 and 6.1.1.4'

loop_
_geom_angle_atom_site_label_1
_geom_angle_atom_site_label_2
_geom_angle_atom_site_label_3
_geom_angle
_geom_angle_site_symmetry_1
_geom_angle_site_symmetry_3
C2 C1 N1 121.3(4) . .
C2 C1 H1 119.4 . .
N1 C1 H1 119.4 . .
C1 C2 C3 118.8(4) . .
C1 C2 H2 120.6 . .
C3 C2 H2 120.6 . .
C2 C3 C4 120.6(4) . .
C2 C3 H3 119.7 . .
C4 C3 H3 119.7 . .
C5 C4 C3 119.4(4) . .
C5 C4 H4 120.3 . .
C3 C4 H4 120.3 . .
N1 C5 C4 120.1(3) . .
N1 C5 C6 114.4(3) . .
C4 C5 C6 125.4(3) . .
N2 C6 C7 120.1(4) . .
N2 C6 C5 113.6(3) . .
C7 C6 C5 126.2(4) . .
C8 C7 C6 119.4(4) . .
C8 C7 H7 120.3 . .
C6 C7 H7 120.3 . .
C7 C8 C9 120.8(4) . .
C7 C8 H8 119.6 . .
C9 C8 H8 119.6 . .
C8 C9 C10 119.5(4) . .
C8 C9 H9 120.2 . .
C10 C9 H9 120.2 . .
N2 C10 C9 119.5(3) . .
N2 C10 C11 114.0(3) . .
C9 C10 C11 126.3(4) . .
N3 C11 C12 120.0(3) . .
N3 C11 C10 116.0(3) . .
C12 C11 C10 123.9(3) . .
C13 C12 C11 119.8(4) . .
C13 C12 H12 120.1 . .
C11 C12 H12 120.1 . .
C12 C13 C14 120.1(4) . .
C12 C13 H13 120.0 . .
C14 C13 H13 120.0 . .
C15 C14 C13 119.7(4) . .
C15 C14 H14 120.1 . .
C13 C14 H14 120.1 . .
N3 C15 C14 120.5(4) . .
N3 C15 H15 119.8 . .
C14 C15 H15 119.8 . .
O8 C16 C31 106.6(3) . .
O8 C16 C17 114.8(3) . .
C31 C16 C17 112.5(3) . .
O8 C16 C24 98.3(3) . .
C31 C16 C24 110.5(3) . .
C17 C16 C24 113.1(3) . .
C22 C17 C18 119.6(3) . .
C22 C17 C16 119.0(3) . .
C18 C17 C16 121.3(3) . .
C17 C18 C19 120.0(3) . .
C17 C18 H18 120.0 . .
C19 C18 H18 120.0 . .
C18 C19 C20 120.5(3) . .
C18 C19 H19 119.8 . .
C20 C19 H19 119.8 . .
C21 C20 C19 118.5(3) . .
C21 C20 C23 121.8(3) . .
C19 C20 C23 119.6(3) . .
C22 C21 C20 121.0(3) . .
C22 C21 H21 119.5 . .
C20 C21 H21 119.5 . .
C21 C22 C17 120.4(3) . .
C21 C22 H22 119.8 . .
C17 C22 H22 119.8 . .
O3 C23 O2 121.1(3) . .
O3 C23 C20 119.3(3) . .
O2 C23 C20 119.6(3) . .
C29 C24 C25 119.0(3) . .
C29 C24 C16 118.3(3) . .
C25 C24 C16 122.7(3) . .
C26 C25 C24 120.3(3) . .
C26 C25 H25 119.8 . .
C24 C25 H25 119.8 . .
C25 C26 C27 120.5(3) . .
C25 C26 H26 119.7 . .
C27 C26 H26 119.7 . .
C28 C27 C26 118.6(3) . .
C28 C27 C30 119.3(3) . .
C26 C27 C30 122.1(3) . .
C29 C28 C27 120.4(3) . .
C29 C28 H28 119.8 . .
C27 C28 H28 119.8 . .
C28 C29 C24 121.1(3) . .
C28 C29 H29 119.4 . .
C24 C29 H29 119.4 . .
O5 C30 O4 124.1(3) . .
O5 C30 C27 118.7(3) . .
O4 C30 C27 117.2(3) . .
C32 C31 C36 119.5(3) . .
C32 C31 C16 119.8(3) . .
C36 C31 C16 120.6(3) . .
C31 C32 C33 120.4(3) . .
C31 C32 H32 119.8 . .
C33 C32 H32 119.8 . .
C34 C33 C32 120.1(3) . .
C34 C33 H33 119.9 . .
C32 C33 H33 119.9 . .
C35 C34 C33 119.5(3) . .
C35 C34 C37 119.0(3) . .
C33 C34 C37 121.5(3) . .
C36 C35 C34 120.2(3) . .
C36 C35 H35 119.9 . .
C34 C35 H35 119.9 . .
C35 C36 C31 120.2(3) . .
C35 C36 H36 119.9 . .
C31 C36 H36 119.9 . .
O7 C37 O6 125.8(3) . .
O7 C37 C34 117.1(3) . .
O6 C37 C34 117.2(3) . .
C1 N1 C5 119.8(3) . .
C1 N1 Zn1 123.3(2) . .
C5 N1 Zn1 116.9(2) . .
C6 N2 C10 120.6(3) . .
C6 N2 Zn1 120.2(2) . .
C10 N2 Zn1 118.7(2) . .
C15 N3 C11 120.0(3) . .
C15 N3 Zn1 123.9(2) . .
C11 N3 Zn1 115.4(2) . .
Zn1 O1 Zn2 123.73(11) . .
Zn1 O1 H1A 118.1 . .
Zn2 O1 H1A 118.1 . .
C23 O2 Zn2 105.91(19) . .
C30 O4 Zn2 111.8(2) . 2_656
C37 O6 Zn2 117.2(2) . 1_655
C37 O7 Zn1 136.9(2) . 1_655
C16 O8 H8X 109.5 . .
Zn1 O1W H1X 117.7 . .
Zn1 O1W H1Y 96.5 . .
H1X O1W H1Y 105.0 . .
O1 Zn1 O1W 92.14(9) . .
O1 Zn1 N2 176.72(10) . .
O1W Zn1 N2 91.09(10) . .
O1 Zn1 O7 90.00(8) . 1_455
O1W Zn1 O7 176.72(9) . 1_455
N2 Zn1 O7 86.79(10) . 1_455
O1 Zn1 N3 104.09(10) . .
O1W Zn1 N3 92.00(10) . .
N2 Zn1 N3 75.25(11) . .
O7 Zn1 N3 89.89(10) 1_455 .
O1 Zn1 N1 105.95(10) . .
O1W Zn1 N1 88.79(10) . .
N2 Zn1 N1 74.65(11) . .
O7 Zn1 N1 88.23(10) 1_455 .
N3 Zn1 N1 149.90(11) . .
O1 Zn2 O4 118.88(9) . 2_646
O1 Zn2 O6 110.32(9) . 1_455
O4 Zn2 O6 106.69(10) 2_646 1_455
O1 Zn2 O2 105.71(9) . .
O4 Zn2 O2 115.96(9) 2_646 .
O6 Zn2 O2 97.11(9) 1_455 .

loop_
_geom_bond_atom_site_label_1
_geom_bond_atom_site_label_2
_geom_bond_distance
_geom_bond_site_symmetry_2
C1 C2 1.375(5) .
C1 N1 1.378(4) .
C1 H1 0.9300 .
C2 C3 1.388(5) .
C2 H2 0.9300 .
C3 C4 1.392(5) .
C3 H3 0.9300 .
C4 C5 1.387(5) .
C4 H4 0.9300 .
C5 N1 1.378(4) .
C5 C6 1.462(5) .
C6 N2 1.376(4) .
C6 C7 1.387(5) .
C7 C8 1.378(5) .
C7 H7 0.9300 .
C8 C9 1.384(5) .
C8 H8 0.9300 .
C9 C10 1.389(5) .
C9 H9 0.9300 .
C10 N2 1.385(4) .
C10 C11 1.422(5) .
C11 N3 1.382(4) .
C11 C12 1.388(5) .
C12 C13 1.380(5) .
C12 H12 0.9300 .
C13 C14 1.385(6) .
C13 H13 0.9300 .
C14 C15 1.380(5) .
C14 H14 0.9300 .
C15 N3 1.375(4) .
C15 H15 0.9300 .
C16 O8 1.449(4) .
C16 C31 1.537(4) .
C16 C17 1.542(4) .
C16 C24 1.551(4) .
C17 C22 1.384(4) .
C17 C18 1.389(4) .
C18 C19 1.391(4) .
C18 H18 0.9300 .
C19 C20 1.397(4) .
C19 H19 0.9300 .
C20 C21 1.392(4) .
C20 C23 1.500(4) .
C21 C22 1.378(4) .
C21 H21 0.9300 .
C22 H22 0.9300 .
C23 O3 1.259(4) .
C23 O2 1.274(4) .
C24 C29 1.386(5) .
C24 C25 1.387(5) .
C25 C26 1.385(4) .
C25 H25 0.9300 .
C26 C27 1.402(4) .
C26 H26 0.9300 .
C27 C28 1.390(4) .
C27 C30 1.495(4) .
C28 C29 1.377(5) .
C28 H28 0.9300 .
C29 H29 0.9300 .
C30 O5 1.235(4) .
C30 O4 1.286(4) .
C31 C32 1.379(4) .
C31 C36 1.394(4) .
C32 C33 1.392(4) .
C32 H32 0.9300 .
C33 C34 1.390(4) .
C33 H33 0.9300 .
C34 C35 1.389(4) .
C34 C37 1.508(4) .
C35 C36 1.387(4) .
C35 H35 0.9300 .
C36 H36 0.9300 .
C37 O7 1.243(4) .
C37 O6 1.282(4) .
N1 Zn1 2.170(3) .
N2 Zn1 2.091(3) .
N3 Zn1 2.155(3) .
O1 Zn1 1.916(2) .
O1 Zn2 1.930(2) .
O1 H1A 0.9300 .
O2 Zn2 2.043(2) .
O4 Zn2 1.970(2) 2_656
O6 Zn2 2.018(2) 1_655
O7 Zn1 2.153(2) 1_655
O8 H8X 0.8502 .
O1W Zn1 2.079(2) .
O1W H1X 0.8499 .
O1W H1Y 0.8496 .
Zn1 O7 2.153(2) 1_455
Zn2 O4 1.970(2) 2_646
Zn2 O6 2.018(2) 1_455

loop_
_geom_torsion_atom_site_label_1
_geom_torsion_atom_site_label_2
_geom_torsion_atom_site_label_3
_geom_torsion_atom_site_label_4
_geom_torsion
_geom_torsion_site_symmetry_4
N1 C1 C2 C3 -0.4(6) .
C1 C2 C3 C4 1.0(6) .
C2 C3 C4 C5 -0.6(6) .
C3 C4 C5 N1 -0.4(5) .
C3 C4 C5 C6 175.3(3) .
N1 C5 C6 N2 -4.5(4) .
C4 C5 C6 N2 179.6(3) .
N1 C5 C6 C7 170.9(3) .
C4 C5 C6 C7 -5.0(6) .
N2 C6 C7 C8 0.2(6) .
C5 C6 C7 C8 -174.9(4) .
C6 C7 C8 C9 -0.4(6) .
C7 C8 C9 C10 0.4(6) .
C8 C9 C10 N2 -0.2(6) .
C8 C9 C10 C11 175.6(4) .
N2 C10 C11 N3 -2.3(5) .
C9 C10 C11 N3 -178.2(3) .
N2 C10 C11 C12 174.9(3) .
C9 C10 C11 C12 -1.0(6) .
N3 C11 C12 C13 0.0(6) .
C10 C11 C12 C13 -177.1(4) .
C11 C12 C13 C14 0.1(6) .
C12 C13 C14 C15 -0.5(6) .
C13 C14 C15 N3 0.8(6) .
O8 C16 C17 C22 -26.7(4) .
C31 C16 C17 C22 -148.9(3) .
C24 C16 C17 C22 85.0(4) .
O8 C16 C17 C18 155.3(3) .
C31 C16 C17 C18 33.2(4) .
C24 C16 C17 C18 -92.9(4) .
C22 C17 C18 C19 0.0(5) .
C16 C17 C18 C19 177.9(3) .
C17 C18 C19 C20 -0.3(5) .
C18 C19 C20 C21 0.0(5) .
C18 C19 C20 C23 -178.7(3) .
C19 C20 C21 C22 0.7(5) .
C23 C20 C21 C22 179.3(3) .
C20 C21 C22 C17 -1.0(5) .
C18 C17 C22 C21 0.7(5) .
C16 C17 C22 C21 -177.3(3) .
C21 C20 C23 O3 156.8(3) .
C19 C20 C23 O3 -24.5(5) .
C21 C20 C23 O2 -25.3(5) .
C19 C20 C23 O2 153.3(3) .
O8 C16 C24 C29 -49.3(4) .
C31 C16 C24 C29 62.1(4) .
C17 C16 C24 C29 -170.8(3) .
O8 C16 C24 C25 131.8(3) .
C31 C16 C24 C25 -116.8(4) .
C17 C16 C24 C25 10.3(4) .
C29 C24 C25 C26 -0.5(5) .
C16 C24 C25 C26 178.4(3) .
C24 C25 C26 C27 0.2(6) .
C25 C26 C27 C28 0.0(5) .
C25 C26 C27 C30 -179.9(3) .
C26 C27 C28 C29 0.1(5) .
C30 C27 C28 C29 -180.0(3) .
C27 C28 C29 C24 -0.5(6) .
C25 C24 C29 C28 0.7(5) .
C16 C24 C29 C28 -178.3(3) .
C28 C27 C30 O5 5.9(5) .
C26 C27 C30 O5 -174.2(3) .
C28 C27 C30 O4 -172.8(3) .
C26 C27 C30 O4 7.1(5) .
O8 C16 C31 C32 -37.3(4) .
C17 C16 C31 C32 89.4(4) .
C24 C16 C31 C32 -143.1(3) .
O8 C16 C31 C36 142.1(3) .
C17 C16 C31 C36 -91.2(4) .
C24 C16 C31 C36 36.3(4) .
C36 C31 C32 C33 0.3(5) .
C16 C31 C32 C33 179.7(3) .
C31 C32 C33 C34 -0.4(5) .
C32 C33 C34 C35 0.5(5) .
C32 C33 C34 C37 -179.8(3) .
C33 C34 C35 C36 -0.6(5) .
C37 C34 C35 C36 179.7(3) .
C34 C35 C36 C31 0.5(5) .
C32 C31 C36 C35 -0.4(5) .
C16 C31 C36 C35 -179.8(3) .
C35 C34 C37 O7 -24.2(4) .
C33 C34 C37 O7 156.1(3) .
C35 C34 C37 O6 156.9(3) .
C33 C34 C37 O6 -22.8(5) .
C2 C1 N1 C5 -0.5(5) .
C2 C1 N1 Zn1 -179.0(3) .
C4 C5 N1 C1 0.9(5) .
C6 C5 N1 C1 -175.2(3) .
C4 C5 N1 Zn1 179.5(3) .
C6 C5 N1 Zn1 3.4(4) .
C7 C6 N2 C10 0.1(5) .
C5 C6 N2 C10 175.8(3) .
C7 C6 N2 Zn1 -172.0(3) .
C5 C6 N2 Zn1 3.7(4) .
C9 C10 N2 C6 -0.1(5) .
C11 C10 N2 C6 -176.3(3) .
C9 C10 N2 Zn1 172.1(3) .
C11 C10 N2 Zn1 -4.2(4) .
C14 C15 N3 C11 -0.7(5) .
C14 C15 N3 Zn1 168.7(3) .
C12 C11 N3 C15 0.3(5) .
C10 C11 N3 C15 177.6(3) .
C12 C11 N3 Zn1 -170.0(3) .
C10 C11 N3 Zn1 7.3(4) .
O3 C23 O2 Zn2 13.9(4) .
C20 C23 O2 Zn2 -163.9(2) .
O5 C30 O4 Zn2 8.0(4) 2_656
C27 C30 O4 Zn2 -173.4(2) 2_656
O7 C37 O6 Zn2 7.1(4) 1_655
C34 C37 O6 Zn2 -174.1(2) 1_655
O6 C37 O7 Zn1 -50.6(5) 1_655
C34 C37 O7 Zn1 130.6(3) 1_655
Zn2 O1 Zn1 O1W 174.32(13) .
Zn2 O1 Zn1 O7 -3.20(13) 1_455
Zn2 O1 Zn1 N3 -93.08(14) .
Zn2 O1 Zn1 N1 84.96(14) .
C6 N2 Zn1 O1W -90.0(3) .
C10 N2 Zn1 O1W 97.9(3) .
C6 N2 Zn1 O7 87.5(3) 1_455
C10 N2 Zn1 O7 -84.6(3) 1_455
C6 N2 Zn1 N3 178.2(3) .
C10 N2 Zn1 N3 6.1(2) .
C6 N2 Zn1 N1 -1.5(2) .
C10 N2 Zn1 N1 -173.7(3) .
C15 N3 Zn1 O1 -0.3(3) .
C11 N3 Zn1 O1 169.6(2) .
C15 N3 Zn1 O1W 92.5(3) .
C11 N3 Zn1 O1W -97.7(2) .
C15 N3 Zn1 N2 -176.9(3) .
C11 N3 Zn1 N2 -7.1(2) .
C15 N3 Zn1 O7 -90.2(3) 1_455
C11 N3 Zn1 O7 79.6(2) 1_455
C15 N3 Zn1 N1 -176.5(3) .
C11 N3 Zn1 N1 -6.7(4) .
C1 N1 Zn1 O1 0.7(3) .
C5 N1 Zn1 O1 -177.8(2) .
C1 N1 Zn1 O1W -91.1(3) .
C5 N1 Zn1 O1W 90.3(2) .
C1 N1 Zn1 N2 177.4(3) .
C5 N1 Zn1 N2 -1.1(2) .
C1 N1 Zn1 O7 90.2(3) 1_455
C5 N1 Zn1 O7 -88.3(2) 1_455
C1 N1 Zn1 N3 177.0(2) .
C5 N1 Zn1 N3 -1.6(4) .
Zn1 O1 Zn2 O4 -140.68(12) 2_646
Zn1 O1 Zn2 O6 -17.05(16) 1_455
Zn1 O1 Zn2 O2 86.91(14) .
C23 O2 Zn2 O1 61.9(2) .
C23 O2 Zn2 O4 -72.1(2) 2_646
C23 O2 Zn2 O6 175.4(2) 1_455
